data_9014706
loop_
_publ_author_name
'Demartin, F.'
'Gramaccioli, C. M.'
'Campostrini, I.'

_publ_section_title
;
 Adranosite, (NH4)4NaAl2(SO4)4Cl(OH)2, a new ammonium sulfate chloride
 from La Fossa Crater, Vulcano, Aeolian Islands, Italy
;
_journal_name_full 'The Canadian Mineralogist'
_journal_page_first 315
_journal_page_last 321
_journal_paper_doi 10.3749/canmin.48.2.315
_journal_volume 48
_journal_year 2010
_chemical_compound_source 'La Fossa Crater, Vulcano, Aeolian Islands, Italy'
_chemical_formula_sum 'Al2 Cl H18 N4 Na O18 S4'
_chemical_name_mineral Adranosite
_space_group_IT_number 142
_symmetry_space_group_name_Hall '-I 4bd 2c'
_symmetry_space_group_name_H-M 'I 41/a c d :2'
_cell_angle_alpha 90
_cell_angle_beta 90
_cell_angle_gamma 90
_cell_length_a 18.118
_cell_length_b 18.118
_cell_length_c 11.320
_cell_formula_units_Z 8
_cell_volume 3715.925
_database_code_amcsd 0006333
_exptl_crystal_density_diffrn 2.155
_cod_original_sg_symbol_H-M 'I 41/a c d'
_cod_original_formula_sum 'Na Al2 S4 Cl N4 O18 H18'
_cod_database_code 9014706

loop_
_space_group_symop_operation_xyz
x,y,z
1/2+x,1/2+y,1/2+z
1/4-y,3/4-x,3/4+z
3/4-y,1/4-x,1/4+z
1/4+y,3/4+x,3/4-z
3/4+y,1/4+x,1/4-z
1/4+y,3/4-x,1/4-z
3/4+y,1/4-x,3/4-z
1/4-y,3/4+x,1/4+z
3/4-y,1/4+x,3/4+z
1/2+x,-y,z
+x,1/2-y,1/2+z
1/2-x,y,-z
-x,1/2+y,1/2-z
1/2+x,y,1/2-z
+x,1/2+y,-z
1/2-x,-y,1/2+z
-x,1/2-y,+z
1/4+y,1/4+x,1/4+z
3/4+y,3/4+x,3/4+z
1/4-y,1/4-x,1/4-z
3/4-y,3/4-x,3/4-z
1/4-y,1/4+x,3/4-z
3/4-y,3/4+x,1/4-z
1/4+y,1/4-x,3/4+z
3/4+y,3/4-x,1/4+z
-x,y,1/2+z
1/2-x,1/2+y,+z
x,-y,1/2-z
1/2+x,1/2-y,-z
-x,-y,-z
1/2-x,1/2-y,1/2-z

loop_
_atom_site_aniso_label
_atom_site_aniso_U_11
_atom_site_aniso_U_22
_atom_site_aniso_U_33
_atom_site_aniso_U_12
_atom_site_aniso_U_13
_atom_site_aniso_U_23
Na 0.01420 0.01420 0.02090 0.00000 0.00000 0.00000
Al 0.01560 0.01560 0.01270 -0.00040 0.00070 0.00070
S 0.01880 0.01770 0.01360 0.00280 0.00060 -0.00130
Cl 0.03200 0.03200 0.02860 0.00160 0.00000 0.00000
N 0.03610 0.02170 0.02290 0.00790 0.00710 0.00120
O1 0.01890 0.01500 0.02160 0.00070 0.00400 0.00310
O2 0.03320 0.02760 0.02760 -0.00220 -0.01300 -0.00770
O3 0.02240 0.02070 0.01430 0.00390 0.00500 0.00260
O4 0.02650 0.02760 0.03000 0.01250 0.01240 0.00540
O5 0.01430 0.01610 0.01650 0.00000 0.00000 0.00460

loop_
_atom_site_label
_atom_site_fract_x
_atom_site_fract_y
_atom_site_fract_z
_atom_site_U_iso_or_equiv
Na 0.50000 0.25000 0.12500 0.01640
Al 0.30294 0.55294 0.12500 0.01470
S 0.37582 0.39982 0.13783 0.01670
Cl 0.50000 0.25000 0.37500 0.03090
N 0.32267 0.23391 0.37650 0.02690
O1 0.37981 0.48138 0.11043 0.01850
O2 0.31502 0.36716 0.07200 0.02950
O3 0.36366 0.39176 0.26733 0.01910
O4 0.44711 0.36856 0.10786 0.02800
O5 0.26221 0.50000 0.25000 0.01570
H1 0.30130 0.28370 0.39070 0.10000
H2 0.36770 0.23620 0.32780 0.14200
H3 0.33110 0.20750 0.45260 0.12900
H4 0.28350 0.20440 0.33070 0.18500
H5 0.21270 0.50000 0.25000 0.02800

loop_
_cod_related_entry_id
_cod_related_entry_database
_cod_related_entry_code
1 AMCSD 0006333
